data_7133236
loop_
_publ_author_name
'Sun, Qian-Ru'
'Luo, Dan'
'Lv, Yaokang'
'Fang, Wei-Hui'
'Zhang, Jian'

_publ_section_title
;
 Synthesis and photoluminescence properties of polymer chains based on
 pre-designed heterometallic Al<sub>4</sub>Ln<sub>4</sub> molecular rings.
;
_journal_issue 59
_journal_name_full 'Chemical communications (Cambridge, England)'
_journal_page_first 7574
_journal_page_last 7577
_journal_paper_doi 10.1039/d4cc01611d
_journal_volume 60
_journal_year 2024
_chemical_formula_moiety '0.5(C96 H192 Al8 Eu8 N16 O64)'
_chemical_formula_sum 'C48 H96 Al4 Eu4 N8 O32'
_chemical_formula_weight 2013.08
_space_group_crystal_system monoclinic
_space_group_IT_number 15
_space_group_name_Hall '-I 2ya'
_space_group_name_H-M_alt 'I 1 2/a 1'
_atom_sites_solution_hydrogens mixed
_audit_creation_date 2024-06-03
_audit_creation_method
;
Olex2 1.2
(compiled 2018.05.29 svn.r3508 for OlexSys, GUI svn.r5506)
;
_audit_update_record
;
2024-06-04 deposited with the CCDC.	2024-06-23 downloaded from the CCDC.
;
_cell_angle_alpha 90
_cell_angle_beta 117.950(3)
_cell_angle_gamma 90
_cell_formula_units_Z 4
_cell_length_a 27.7753(5)
_cell_length_b 10.2408(2)
_cell_length_c 29.8910(6)
_cell_measurement_reflns_used 17424
_cell_measurement_temperature 99.99(13)
_cell_measurement_theta_max 60.3330
_cell_measurement_theta_min 2.8960
_cell_volume 7510.5(3)
_computing_cell_refinement 'CrysAlisPro 1.171.41.93a (Rigaku OD, 2020)'
_computing_data_collection 'CrysAlisPro 1.171.41.93a (Rigaku OD, 2020)'
_computing_data_reduction 'CrysAlisPro 1.171.41.93a (Rigaku OD, 2020)'
_computing_molecular_graphics 'Olex2 (Dolomanov et al., 2009)'
_computing_publication_material 'Olex2 (Dolomanov et al., 2009)'
_computing_structure_refinement 'ShelXL (Sheldrick, 2015)'
_computing_structure_solution 'SHELXT 2018/2 (Sheldrick, 2018)'
_diffrn_ambient_environment N~2~
_diffrn_ambient_temperature 99.99(13)
_diffrn_detector 'Hybrid Pixel Array Detector'
_diffrn_detector_area_resol_mean 10.0000
_diffrn_detector_type HyPix
_diffrn_measured_fraction_theta_full 0.985
_diffrn_measured_fraction_theta_max 0.954
_diffrn_measurement_details
;
List of Runs (angles in degrees, time in seconds):

  # Type    Start    End  Width  t~exp~   \w     \q     \k     \f   Frames
#--------------------------------------------------------------------------
  1  \w     27.00 105.00   0.50    2.20    --   72.28-117.00  90.00  156
  2  \w     92.00 118.00   0.50    2.20    --   72.28 117.00 178.00   52
  3  \w     75.00 100.00   0.50    2.20    --   72.28 162.00 -31.00   50
  4  \w     56.00 144.00   0.50    2.20    --   72.28  57.00-180.00  176
  5  \w   -140.00-115.00   0.50    2.20    --  -74.78-117.00  90.00   50
  6  \w   -148.00-103.00   0.50    2.20    --  -74.78 -99.00 150.00   90
  7  \w   -148.00 -88.00   0.50    2.20    --  -74.78 -99.00 -60.00  120
  8  \w    -74.00 -39.00   0.50    0.55    --   -1.25 -57.00-120.00   70
  9  \w    -19.00  14.00   0.50    0.55    --   -1.25 -57.00-120.00   66
 10  \w    -89.00 -64.00   0.50    2.20    --  -74.78 -57.00 150.00   50
 11  \w   -148.00-122.00   0.50    2.20    --  -74.78 -57.00 150.00   52
 12  \w   -107.00 -19.00   0.50    2.20    --  -74.78 117.00 178.00  176
 13  \w   -111.00 -86.00   0.50    2.20    --  -74.78 162.00 -31.00   50
 14  \w    -91.00  -2.00   0.50    2.20    --  -74.78  57.00-180.00  178
 15  \w    -71.00  -9.00   0.50    2.20    --  -74.78  38.00-180.00  124
 16  \w    -70.00 -45.00   0.50    2.20    --  -74.78  38.00 150.00   50
 17  \w     -3.00  31.00   0.50    0.55    --   -1.25  38.00 120.00   68
 18  \w     43.00  69.00   0.50    0.55    --   -1.25  38.00 120.00   52
;
_diffrn_measurement_device 'four-circle diffractometer'
_diffrn_measurement_device_type 'ROD, Synergy Custom system, HyPix'
_diffrn_measurement_method '\w scans'
_diffrn_orient_matrix_type 'CrysAlisPro convention (1999,Acta A55,543-557)'
_diffrn_orient_matrix_UB_11 0.0301049000
_diffrn_orient_matrix_UB_12 0.0902823000
_diffrn_orient_matrix_UB_13 0.0340743000
_diffrn_orient_matrix_UB_21 0.0352116000
_diffrn_orient_matrix_UB_22 -0.0927275000
_diffrn_orient_matrix_UB_23 0.0280849000
_diffrn_orient_matrix_UB_31 0.0288681000
_diffrn_orient_matrix_UB_32 0.0189743000
_diffrn_orient_matrix_UB_33 -0.0248983000
_diffrn_radiation_monochromator mirror
_diffrn_radiation_probe x-ray
_diffrn_radiation_type GaK\a
_diffrn_radiation_wavelength 1.3405
_diffrn_reflns_av_R_equivalents 0.0517
_diffrn_reflns_av_unetI/netI 0.0397
_diffrn_reflns_Laue_measured_fraction_full 0.985
_diffrn_reflns_Laue_measured_fraction_max 0.954
_diffrn_reflns_limit_h_max 36
_diffrn_reflns_limit_h_min -27
_diffrn_reflns_limit_k_max 13
_diffrn_reflns_limit_k_min -12
_diffrn_reflns_limit_l_max 36
_diffrn_reflns_limit_l_min -38
_diffrn_reflns_number 29888
_diffrn_reflns_point_group_measured_fraction_full 0.985
_diffrn_reflns_point_group_measured_fraction_max 0.954
_diffrn_reflns_theta_full 53.543
_diffrn_reflns_theta_max 60.536
_diffrn_reflns_theta_min 2.910
_diffrn_source 'micro-focus metaljet'
_exptl_absorpt_coefficient_mu 17.957
_exptl_absorpt_correction_T_max 1.00000
_exptl_absorpt_correction_T_min 0.64697
_exptl_absorpt_correction_type multi-scan
_exptl_absorpt_process_details
;
CrysAlisPro 1.171.41.93a (Rigaku Oxford Diffraction, 2020)
Empirical absorption correction using spherical harmonics,
implemented in SCALE3 ABSPACK scaling algorithm.
;
_exptl_crystal_colour 'metallic light colourless'
_exptl_crystal_colour_lustre metallic
_exptl_crystal_colour_modifier light
_exptl_crystal_colour_primary colourless
_exptl_crystal_density_diffrn 1.780
_exptl_crystal_description block
_exptl_crystal_F_000 4000
_exptl_crystal_size_max 0.1
_exptl_crystal_size_mid 0.1
_exptl_crystal_size_min 0.06
_refine_diff_density_max 1.960
_refine_diff_density_min -0.990
_refine_diff_density_rms 0.137
_refine_ls_extinction_method none
_refine_ls_goodness_of_fit_ref 1.039
_refine_ls_hydrogen_treatment constr
_refine_ls_matrix_type full
_refine_ls_number_parameters 463
_refine_ls_number_reflns 8237
_refine_ls_number_restraints 80
_refine_ls_restrained_S_all 1.065
_refine_ls_R_factor_all 0.0584
_refine_ls_R_factor_gt 0.0473
_refine_ls_shift/su_max 0.002
_refine_ls_shift/su_mean 0.000
_refine_ls_structure_factor_coef Fsqd
_refine_ls_weighting_details 'w=1/[\s^2^(Fo^2^)+(0.0538P)^2^+60.6526P] where P=(Fo^2^+2Fc^2^)/3'
_refine_ls_weighting_scheme calc
_refine_ls_wR_factor_gt 0.1077
_refine_ls_wR_factor_ref 0.1130
_reflns_Friedel_coverage 0.000
_reflns_number_gt 6943
_reflns_number_total 8237
_reflns_threshold_expression 'I > 2\s(I)'
_cod_data_source_file d4cc01611d2.cif
_cod_data_source_block AlOC-195-Eu
_cod_depositor_comments 'Adding full bibliography for 7133236--7133243.cif.'
_cod_database_code 7133236
_shelx_shelxl_version_number 2018/3
_chemical_oxdiff_formula 'Al Eu C N O'
_shelx_space_group_comment
;
The symmetry employed for this shelxl refinement is uniquely defined
by the following loop, which should always be used as a source of
symmetry information in preference to the above space-group names.
They are only intended as comments.
;
_shelx_estimated_absorpt_t_max 0.412
_shelx_estimated_absorpt_t_min 0.267
_diffrn_oxdiff_digest_frames
;
017397ec40f7956690a1bac5a54e700f2e01630544e
;
_reflns_odcompleteness_completeness 99.68
_reflns_odcompleteness_iscentric 1
_reflns_odcompleteness_theta 56.82
_olex2_refinement_description
;
1. Fixed Uiso
 At 1.2 times of:
  All C(H) groups, All C(H,H) groups
 At 1.5 times of:
  All C(H,H,H) groups
2. Restrained distances
 C016-C017
 1.37 with sigma of 0.01
 C01A-N00N
 1.4 with sigma of 0.02
3. Uiso/Uaniso restraints and constraints
Uanis(C019) \\sim Ueq: with sigma of 0.01 and sigma for terminal atoms of 0.02
Uanis(C00Z) \\sim Ueq: with sigma of 0.01 and sigma for terminal atoms of 0.02
Uanis(C018) \\sim Ueq: with sigma of 0.01 and sigma for terminal atoms of 0.02
Uanis(C01B) \\sim Ueq, Uanis(C018) \\sim Ueq, Uanis(C016) \\sim Ueq,
Uanis(C017) \\sim Ueq, Uanis(C013) \\sim Ueq, Uanis(C01A) \\sim Ueq,
Uanis(C015) \\sim Ueq, Uanis(C014) \\sim Ueq: with sigma of 0.01 and sigma for
terminal atoms of 0.02
Uanis(C2) \\sim Ueq: with sigma of 0.01 and sigma for terminal atoms of 0.02
Uanis(C01A) \\sim Ueq, Uanis(C6) \\sim Ueq: with sigma of 0.01 and sigma for
terminal atoms of 0.02
Uanis(C7) \\sim Ueq, Uanis(C013) \\sim Ueq: with sigma of 0.01 and sigma for
terminal atoms of 0.02
4. Others
 Fixed Sof: C013(0.8) H01G(0.8) H01H(0.8) H01I(0.8) C01A(0.8) H01U(0.8)
 H01V(0.8) C2(0.5) H2A(0.5) H2B(0.5) C5(0.5) H5A(0.5) H5B(0.5) C6(0.2) H6A(0.2)
 H6B(0.2) C7(0.2) H7A(0.2) H7B(0.2) H7C(0.2)
5.a Riding coordinates:
 C013(H01G,H01H,H01I), C016(H01L,H01M), C017(H01N,H01O), C01A(H01U,H01V),
 C2(H2A,H2B), C5(H5A,H5B), C6(H6A,H6B), C7(H7A,H7B,H7C)
5.b Secondary CH2 refined with riding coordinates:
 C00P(H00A,H00B), C00R(H00C,H00D), C00T(H00H,H00I), C00X(H00M,H00N), C00Y(H00O,
 H00P), C00Z(H00R,H00S), C010(H01A,H01B), C011(H01C,H01D), C012(H01E,H01F),
 C015(H01J,H01K), C018(H01P,H01Q), C01B(H01W,H01X)
5.c Aromatic/amide H refined with riding coordinates:
 C00Q(H00Q), C00U(H00U), C00V(H00V), C014(H014)
5.d Idealised Me refined as rotating group:
 C00S(H00E,H00F,H00G), C00W(H00J,H00K,H00L), C019(H01R,H01S,H01T)
;
_smtbx_masks_void_probe_radius 1.2
_smtbx_masks_void_truncation_radius 1.2
_olex2_submission_special_instructions 'No special instructions were received'
_oxdiff_exptl_absorpt_empirical_details
;
Empirical correction (ABSPACK) includes:
- Absorption correction using spherical harmonics
- Frame scaling
;
_oxdiff_exptl_absorpt_empirical_full_max 2.375
_oxdiff_exptl_absorpt_empirical_full_min 0.308

loop_
_space_group_symop_operation_xyz
'x, y, z'
'-x+1/2, y, -z'
'x+1/2, y+1/2, z+1/2'
'-x+1, y+1/2, -z+1/2'
'-x, -y, -z'
'x-1/2, -y, z'
'-x+1/2, -y+1/2, -z+1/2'
'x, -y+1/2, z+1/2'

loop_
_atom_site_label
_atom_site_type_symbol
_atom_site_fract_x
_atom_site_fract_y
_atom_site_fract_z
_atom_site_U_iso_or_equiv
_atom_site_adp_type
_atom_site_occupancy
_atom_site_site_symmetry_order
_atom_site_calc_flag
_atom_site_refinement_flags_posn
_atom_site_refinement_flags_adp
_atom_site_refinement_flags_occupancy
_atom_site_disorder_assembly
_atom_site_disorder_group
Eu01 Eu 0.38443(2) 0.21631(3) 0.63696(2) 0.03172(9) Uani 1 1 d . . . . .
Eu02 Eu 0.63867(2) 0.62244(3) 0.57085(2) 0.03067(9) Uani 1 1 d . . . . .
Al03 Al 0.43297(7) 0.30884(19) 0.55721(6) 0.0359(4) Uani 1 1 d . . . . .
Al04 Al 0.26883(7) 0.27760(19) 0.64376(7) 0.0361(4) Uani 1 1 d . . . . .
O005 O 0.19909(15) 0.2064(4) 0.61963(16) 0.0359(9) Uani 1 1 d . . . . .
O006 O 0.47075(16) 0.1105(4) 0.65944(14) 0.0373(9) Uani 1 1 d . . . . .
O007 O 0.07303(16) 0.2448(4) 0.50413(14) 0.0337(9) Uani 1 1 d . . . . .
O008 O 0.48898(17) 0.1780(5) 0.59689(16) 0.0448(11) Uani 1 1 d . . . . .
O009 O 0.29085(16) 0.1760(5) 0.60548(16) 0.0490(12) Uani 1 1 d . . . . .
O00A O 0.43342(17) 0.3748(4) 0.61551(15) 0.0396(10) Uani 1 1 d . . . . .
O00B O 0.38285(17) 0.0945(5) 0.70502(16) 0.0427(10) Uani 1 1 d . . . . .
O00C O 0.33689(16) 0.3549(5) 0.66507(18) 0.0453(11) Uani 1 1 d . . . . .
O00D O 0.30100(18) 0.1475(6) 0.69862(17) 0.0514(12) Uani 1 1 d . . . . .
O00E O 0.37909(18) 0.2008(6) 0.55691(15) 0.0513(13) Uani 1 1 d . . . . .
N00F N 0.08998(18) 0.2025(5) 0.60198(17) 0.0334(11) Uani 1 1 d . . . . .
O00G O 0.56652(19) 0.5020(5) 0.56894(18) 0.0514(12) Uani 1 1 d . . . . .
O00H O 0.17438(17) 0.4486(5) 0.65842(17) 0.0450(11) Uani 1 1 d . . . . .
O00I O 0.1133(2) 0.4358(5) 0.48608(18) 0.0536(13) Uani 1 1 d . . . . .
O00J O 0.25996(19) 0.3714(6) 0.69593(19) 0.0590(14) Uani 1 1 d . . . . .
O00K O 0.23057(18) 0.4017(5) 0.5945(2) 0.0527(13) Uani 1 1 d . . . . .
N00L N 0.4503(2) 0.3603(6) 0.71514(18) 0.0425(13) Uani 1 1 d . . . . .
N00M N 0.1655(3) 0.6209(6) 0.5584(3) 0.0582(16) Uani 1 1 d . . . . .
N00N N 0.3549(2) -0.0250(6) 0.5966(2) 0.0495(14) Uani 1 1 d D . . . .
O1 O 0.4938(3) 0.4165(7) 0.5676(2) 0.0742(18) Uani 1 1 d . . . . .
C00P C 0.0391(3) 0.1534(7) 0.5103(2) 0.0438(16) Uani 1 1 d . . . . .
H00A H 0.053339 0.064295 0.511167 0.053 Uiso 1 1 calc R . . . .
H00B H 0.002052 0.158600 0.481213 0.053 Uiso 1 1 calc R . . . .
C00Q C 0.4989(2) 0.1161(7) 0.6370(2) 0.0433(15) Uani 1 1 d . . . . .
H00Q H 0.531976 0.067814 0.651828 0.052 Uiso 1 1 calc R . . . .
C00R C 0.0362(3) 0.1783(8) 0.5585(2) 0.0436(15) Uani 1 1 d . . . . .
H00C H 0.012506 0.254910 0.553641 0.052 Uiso 1 1 calc R . . . .
H00D H 0.019317 0.101957 0.565949 0.052 Uiso 1 1 calc R . . . .
C00S C 0.0821(3) 0.2470(8) 0.6448(2) 0.0520(18) Uani 1 1 d . . . . .
H00E H 0.117714 0.258143 0.674664 0.078 Uiso 1 1 calc GR . . . .
H00F H 0.060819 0.181969 0.651980 0.078 Uiso 1 1 calc GR . . . .
H00G H 0.062656 0.330508 0.636217 0.078 Uiso 1 1 calc GR . . . .
C00T C 0.1241(3) 0.0850(7) 0.6154(3) 0.0525(18) Uani 1 1 d . . . . .
H00H H 0.118425 0.039746 0.584025 0.063 Uiso 1 1 calc R . . . .
H00I H 0.112889 0.024925 0.634748 0.063 Uiso 1 1 calc R . . . .
C00U C 0.3467(3) 0.0915(8) 0.7188(2) 0.0494(17) Uani 1 1 d . . . . .
H00U H 0.354712 0.040642 0.748010 0.059 Uiso 1 1 calc R . . . .
C00V C 0.2196(3) 0.4269(8) 0.6955(3) 0.0539(19) Uani 1 1 d . . . . .
H00V H 0.223998 0.456021 0.727362 0.065 Uiso 1 1 calc R . . . .
C00W C 0.4789(4) 0.2874(10) 0.7633(3) 0.072(3) Uani 1 1 d . . . . .
H00J H 0.452119 0.241333 0.770178 0.108 Uiso 1 1 calc GR . . . .
H00K H 0.499573 0.348544 0.790967 0.108 Uiso 1 1 calc GR . . . .
H00L H 0.503887 0.224004 0.760700 0.108 Uiso 1 1 calc GR . . . .
C00X C 0.1839(3) 0.1176(7) 0.6467(3) 0.0512(18) Uani 1 1 d . . . . .
H00M H 0.190503 0.156559 0.679387 0.061 Uiso 1 1 calc R . . . .
H00N H 0.206035 0.037004 0.653860 0.061 Uiso 1 1 calc R . . . .
C00Y C 0.4923(3) 0.4134(9) 0.7040(3) 0.064(2) Uani 1 1 d . . . . .
H00O H 0.519776 0.344618 0.710173 0.077 Uiso 1 1 calc R . . . .
H00P H 0.510921 0.486003 0.727757 0.077 Uiso 1 1 calc R . . . .
C00Z C 0.1227(5) 0.6608(10) 0.5091(4) 0.084(3) Uani 1 1 d . U . . .
H00R H 0.131998 0.747038 0.500288 0.101 Uiso 1 1 calc R . . . .
H00S H 0.088046 0.670047 0.510688 0.101 Uiso 1 1 calc R . . . .
C010 C 0.4715(4) 0.4614(10) 0.6520(3) 0.068(2) Uani 1 1 d . . . . .
H01A H 0.453908 0.547325 0.648973 0.082 Uiso 1 1 calc R . . . .
H01B H 0.502524 0.474253 0.644729 0.082 Uiso 1 1 calc R . . . .
C011 C 0.1153(5) 0.5649(9) 0.4692(4) 0.079(3) Uani 1 1 d . . . . .
H01C H 0.081147 0.584022 0.438004 0.095 Uiso 1 1 calc R . . . .
H01D H 0.146014 0.572006 0.461173 0.095 Uiso 1 1 calc R . . . .
C012 C 0.4172(3) 0.4617(10) 0.7218(3) 0.072(3) Uani 1 1 d . . . . .
H01E H 0.437150 0.493829 0.757128 0.087 Uiso 1 1 calc R . . . .
H01F H 0.414210 0.535642 0.699336 0.087 Uiso 1 1 calc R . . . .
C013 C 0.3911(5) -0.1315(10) 0.6207(4) 0.063(3) Uani 0.8 1 d . U P A 2
H01G H 0.425937 -0.114936 0.620916 0.095 Uiso 0.8 1 d R . P A 2
H01H H 0.397077 -0.140356 0.655566 0.095 Uiso 0.8 1 d R . P A 2
H01I H 0.375047 -0.212236 0.602006 0.095 Uiso 0.8 1 d R . P A 2
C014 C 0.5284(5) 0.4326(12) 0.5614(5) 0.100(3) Uani 1 1 d . U . . .
H014 H 0.529330 0.361853 0.541278 0.120 Uiso 1 1 calc R . . . .
C015 C 0.3651(4) 0.4272(12) 0.7125(4) 0.086(3) Uani 1 1 d . U . . .
H01J H 0.344224 0.507070 0.710686 0.103 Uiso 1 1 calc R . . . .
H01K H 0.367261 0.372821 0.740698 0.103 Uiso 1 1 calc R . . . .
C016 C 0.3005(4) -0.0394(10) 0.5876(5) 0.103(4) Uani 1 1 d D U . . .
H01L H 0.273184 -0.064466 0.552603 0.123 Uiso 1 1 d R . . . .
H01M H 0.300824 -0.104296 0.612273 0.123 Uiso 1 1 d R . . . .
C017 C 0.2660(3) 0.0571(11) 0.5852(5) 0.104(4) Uani 1 1 d D U . . .
H01N H 0.247185 0.026810 0.604378 0.125 Uiso 1 1 d R . . . .
H01O H 0.231505 0.089060 0.552048 0.125 Uiso 1 1 d R . . . .
C018 C 0.2185(5) 0.6134(11) 0.5609(6) 0.111(4) Uani 1 1 d . U . . .
H01P H 0.213826 0.585415 0.527445 0.134 Uiso 1 1 calc R . . . .
H01Q H 0.234628 0.702020 0.567587 0.134 Uiso 1 1 calc R . . . .
C019 C 0.1677(7) 0.7162(11) 0.5970(6) 0.128(5) Uani 1 1 d . U . . .
H01R H 0.131640 0.722732 0.595222 0.192 Uiso 1 1 calc GR . . . .
H01S H 0.178588 0.801922 0.590266 0.192 Uiso 1 1 calc GR . . . .
H01T H 0.194274 0.686489 0.630811 0.192 Uiso 1 1 calc GR . . . .
C01A C 0.3466(5) -0.0102(10) 0.5445(3) 0.066(3) Uani 0.8 1 d D U P A 2
H01U H 0.312907 -0.058658 0.522290 0.079 Uiso 0.8 1 d R . P A 2
H01V H 0.377007 -0.056898 0.542930 0.079 Uiso 0.8 1 d R . P A 2
C01B C 0.2542(5) 0.5310(14) 0.5967(6) 0.123(4) Uani 1 1 d . U . . .
H01W H 0.265842 0.569221 0.630655 0.147 Uiso 1 1 calc R . . . .
H01X H 0.286938 0.521503 0.591888 0.147 Uiso 1 1 calc R . . . .
C2 C 0.3766(6) 0.0548(14) 0.5362(5) 0.041(3) Uani 0.5 1 d . U P A 1
H2A H 0.339890 0.039566 0.507526 0.049 Uiso 0.5 1 d R . P A 1
H2B H 0.403200 0.047606 0.522946 0.049 Uiso 0.5 1 d R . P A 1
C5 C 0.3420(5) 0.1291(13) 0.5188(4) 0.038(3) Uani 0.5 1 d . . P A 2
H5A H 0.351030 0.121314 0.490587 0.045 Uiso 0.5 1 d R . P A 2
H5B H 0.309580 0.187674 0.506977 0.045 Uiso 0.5 1 d R . P A 2
C6 C 0.3880(15) -0.052(4) 0.5750(14) 0.053(8) Uani 0.2 1 d . U P A 1
H6A H 0.426709 -0.049205 0.601084 0.063 Uiso 0.2 1 d R . P A 1
H6B H 0.379529 -0.138955 0.558634 0.063 Uiso 0.2 1 d R . P A 1
C7 C 0.3724(16) -0.136(4) 0.6414(15) 0.056(10) Uani 0.2 1 d . U P A 1
H7A H 0.412152 -0.132339 0.661639 0.085 Uiso 0.2 1 d R . P A 1
H7B H 0.355532 -0.117839 0.663099 0.085 Uiso 0.2 1 d R . P A 1
H7C H 0.361592 -0.223419 0.626579 0.085 Uiso 0.2 1 d R . P A 1

loop_
_atom_site_aniso_label
_atom_site_aniso_U_11
_atom_site_aniso_U_22
_atom_site_aniso_U_33
_atom_site_aniso_U_23
_atom_site_aniso_U_13
_atom_site_aniso_U_12
Eu01 0.02237(13) 0.04823(19) 0.02428(13) -0.00864(11) 0.01069(10) -0.00448(12)
Eu02 0.02459(14) 0.03237(16) 0.03478(15) 0.00025(11) 0.01369(11) 0.00054(11)
Al03 0.0318(8) 0.0468(11) 0.0323(8) -0.0049(7) 0.0178(7) -0.0020(8)
Al04 0.0230(7) 0.0470(11) 0.0379(9) -0.0012(8) 0.0140(7) -0.0006(7)
O005 0.0241(17) 0.040(2) 0.044(2) 0.0062(18) 0.0167(17) -0.0001(17)
O006 0.0294(19) 0.049(3) 0.0298(19) 0.0032(17) 0.0109(17) 0.0040(18)
O007 0.0327(19) 0.038(2) 0.0338(19) 0.0005(17) 0.0184(17) -0.0083(18)
O008 0.034(2) 0.068(3) 0.038(2) -0.001(2) 0.0209(19) 0.004(2)
O009 0.0272(19) 0.074(3) 0.035(2) -0.021(2) 0.0053(17) -0.005(2)
O00A 0.038(2) 0.046(3) 0.037(2) -0.0099(18) 0.0197(18) -0.0075(19)
O00B 0.031(2) 0.057(3) 0.036(2) 0.002(2) 0.0114(17) -0.001(2)
O00C 0.029(2) 0.050(3) 0.058(3) -0.017(2) 0.021(2) -0.005(2)
O00D 0.035(2) 0.078(4) 0.041(2) 0.011(2) 0.017(2) 0.005(2)
O00E 0.039(2) 0.092(4) 0.0246(19) -0.020(2) 0.0157(18) -0.030(2)
N00F 0.025(2) 0.049(3) 0.031(2) 0.001(2) 0.0167(19) -0.001(2)
O00G 0.041(2) 0.066(3) 0.050(3) -0.005(2) 0.024(2) -0.018(2)
O00H 0.035(2) 0.056(3) 0.045(2) -0.010(2) 0.0186(19) 0.000(2)
O00I 0.071(3) 0.048(3) 0.045(2) -0.001(2) 0.030(2) -0.023(3)
O00J 0.034(2) 0.088(4) 0.051(3) -0.017(3) 0.016(2) 0.003(2)
O00K 0.033(2) 0.060(3) 0.069(3) 0.028(3) 0.028(2) 0.003(2)
N00L 0.032(2) 0.060(4) 0.029(2) -0.013(2) 0.009(2) -0.010(2)
N00M 0.068(4) 0.030(3) 0.079(4) 0.002(3) 0.036(4) -0.002(3)
N00N 0.035(3) 0.052(4) 0.059(3) -0.022(3) 0.020(3) -0.008(3)
O1 0.080(4) 0.096(5) 0.077(4) -0.035(3) 0.061(3) -0.050(4)
C00P 0.041(3) 0.059(4) 0.033(3) 0.000(3) 0.018(3) -0.020(3)
C00Q 0.029(3) 0.057(4) 0.038(3) 0.000(3) 0.011(3) 0.009(3)
C00R 0.038(3) 0.059(4) 0.038(3) 0.001(3) 0.021(3) -0.015(3)
C00S 0.053(4) 0.072(5) 0.037(3) -0.007(3) 0.026(3) -0.016(4)
C00T 0.039(3) 0.043(4) 0.071(5) 0.016(3) 0.023(3) -0.002(3)
C00U 0.034(3) 0.073(5) 0.037(3) 0.014(3) 0.013(3) 0.000(3)
C00V 0.039(3) 0.081(6) 0.042(3) -0.017(4) 0.020(3) -0.003(4)
C00W 0.062(5) 0.087(7) 0.035(3) -0.005(4) -0.005(3) -0.012(5)
C00X 0.031(3) 0.055(4) 0.065(4) 0.023(4) 0.020(3) 0.002(3)
C00Y 0.056(4) 0.081(6) 0.048(4) -0.023(4) 0.018(3) -0.030(4)
C00Z 0.098(6) 0.055(5) 0.097(6) 0.020(5) 0.043(5) -0.002(5)
C010 0.071(5) 0.082(6) 0.058(4) -0.032(4) 0.035(4) -0.034(5)
C011 0.110(8) 0.059(5) 0.069(5) 0.013(4) 0.043(5) -0.018(5)
C012 0.044(4) 0.095(7) 0.057(4) -0.042(5) 0.006(3) 0.014(4)
C013 0.077(7) 0.050(6) 0.052(5) 0.002(4) 0.021(5) -0.008(5)
C014 0.088(6) 0.108(7) 0.139(7) -0.053(6) 0.083(6) -0.038(5)
C015 0.059(4) 0.105(6) 0.094(6) -0.049(5) 0.037(4) -0.012(5)
C016 0.064(5) 0.081(6) 0.162(8) -0.047(6) 0.051(5) -0.029(5)
C017 0.045(4) 0.116(7) 0.144(7) -0.080(6) 0.038(5) -0.015(4)
C018 0.087(6) 0.073(6) 0.159(8) 0.030(6) 0.044(6) -0.020(5)
C019 0.173(12) 0.059(7) 0.129(10) -0.016(6) 0.053(9) -0.032(7)
C01A 0.083(6) 0.045(5) 0.037(4) -0.015(4) 0.002(4) 0.017(5)
C01B 0.082(6) 0.112(8) 0.159(9) 0.037(7) 0.044(6) -0.011(6)
C2 0.045(6) 0.042(6) 0.039(5) -0.012(5) 0.022(5) -0.006(5)
C5 0.037(6) 0.046(7) 0.031(5) 0.000(5) 0.018(5) -0.007(6)
C6 0.051(11) 0.051(12) 0.052(11) -0.007(9) 0.021(8) 0.000(9)
C7 0.048(15) 0.065(18) 0.051(15) -0.015(14) 0.019(13) -0.001(14)

loop_
_atom_type_symbol
_atom_type_description
_atom_type_scat_dispersion_real
_atom_type_scat_dispersion_imag
_atom_type_scat_source
C C 0.0137 0.0067 'International Tables Vol C Tables 4.2.6.8 and 6.1.1.4'
H H 0.0000 0.0000 'International Tables Vol C Tables 4.2.6.8 and 6.1.1.4'
Al Al 0.1771 0.1873 'International Tables Vol C Tables 4.2.6.8 and 6.1.1.4'
Eu Eu -2.6997 10.5010 'International Tables Vol C Tables 4.2.6.8 and 6.1.1.4'
N N 0.0241 0.0134 'International Tables Vol C Tables 4.2.6.8 and 6.1.1.4'
O O 0.0389 0.0241 'International Tables Vol C Tables 4.2.6.8 and 6.1.1.4'

loop_
_geom_angle_atom_site_label_1
_geom_angle_atom_site_label_2
_geom_angle_atom_site_label_3
_geom_angle
_geom_angle_site_symmetry_1
_geom_angle_site_symmetry_3
_geom_angle_publ_flag
O006 Eu01 N00L 79.57(16) . . ?
O006 Eu01 N00N 76.64(15) . . ?
O009 Eu01 O006 142.95(17) . . ?
O009 Eu01 O00A 132.37(17) . . ?
O009 Eu01 O00B 78.01(16) . . ?
O009 Eu01 N00L 129.07(16) . . ?
O009 Eu01 N00N 67.21(17) . . ?
O00A Eu01 O006 76.37(15) . . ?
O00A Eu01 O00B 144.84(14) . . ?
O00A Eu01 N00L 67.22(16) . . ?
O00A Eu01 N00N 126.39(16) . . ?
O00B Eu01 O006 86.64(14) . . ?
O00B Eu01 N00L 79.68(16) . . ?
O00B Eu01 N00N 77.34(18) . . ?
O00C Eu01 O006 145.25(14) . . ?
O00C Eu01 O009 63.07(15) . . ?
O00C Eu01 O00A 99.90(16) . . ?
O00C Eu01 O00B 76.95(17) . . ?
O00C Eu01 N00L 67.56(16) . . ?
O00C Eu01 N00N 127.47(16) . . ?
O00E Eu01 O006 80.39(16) . . ?
O00E Eu01 O009 92.90(15) . . ?
O00E Eu01 O00A 62.71(15) . . ?
O00E Eu01 O00B 144.61(18) . . ?
O00E Eu01 O00C 129.24(18) . . ?
O00E Eu01 N00L 129.07(16) . . ?
O00E Eu01 N00N 67.70(19) . . ?
N00L Eu01 N00N 147.64(18) . . ?
Al04 Eu02 Al03 122.50(4) 6_665 5_666 ?
O005 Eu02 Al03 113.63(11) 6_665 5_666 ?
O005 Eu02 Al04 32.26(10) 6_665 6_665 ?
O005 Eu02 O007 97.72(14) 6_665 6_665 ?
O005 Eu02 N00F 67.64(14) 6_665 6_665 ?
O005 Eu02 O00H 75.39(15) 6_665 6_665 ?
O005 Eu02 N00M 127.28(18) 6_665 6_665 ?
O007 Eu02 Al03 31.24(10) 6_665 5_666 ?
O007 Eu02 Al04 122.03(11) 6_665 6_665 ?
O007 Eu02 N00F 66.16(13) 6_665 6_665 ?
O007 Eu02 O00H 146.27(14) 6_665 6_665 ?
O007 Eu02 N00M 124.45(18) 6_665 6_665 ?
N00F Eu02 Al03 97.29(10) 6_665 5_666 ?
N00F Eu02 Al04 97.78(11) 6_665 6_665 ?
N00F Eu02 N00M 153.55(19) 6_665 6_665 ?
O00G Eu02 Al03 92.21(12) . 5_666 ?
O00G Eu02 Al04 145.22(12) . 6_665 ?
O00G Eu02 O005 138.77(15) . 6_665 ?
O00G Eu02 O007 88.26(16) . 6_665 ?
O00G Eu02 N00F 78.05(17) . 6_665 ?
O00G Eu02 O00H 77.32(16) . 6_665 ?
O00G Eu02 O00I 91.08(18) . 6_665 ?
O00G Eu02 N00M 78.2(2) . 6_665 ?
O00H Eu02 Al03 169.53(11) 6_665 5_666 ?
O00H Eu02 Al04 67.95(11) 6_665 6_665 ?
O00H Eu02 N00F 80.97(15) 6_665 6_665 ?
O00H Eu02 N00M 82.6(2) 6_665 6_665 ?
O00I Eu02 Al03 30.47(12) 6_665 5_666 ?
O00I Eu02 Al04 117.26(14) 6_665 6_665 ?
O00I Eu02 O005 127.56(17) 6_665 6_665 ?
O00I Eu02 O007 61.51(14) 6_665 6_665 ?
O00I Eu02 N00F 126.77(15) 6_665 6_665 ?
O00I Eu02 O00H 147.42(17) 6_665 6_665 ?
O00I Eu02 N00M 65.14(19) 6_665 6_665 ?
O00K Eu02 Al03 109.83(14) 6_665 5_666 ?
O00K Eu02 Al04 31.40(12) 6_665 6_665 ?
O00K Eu02 O005 62.29(15) 6_665 6_665 ?
O00K Eu02 O007 127.85(17) 6_665 6_665 ?
O00K Eu02 N00F 129.16(15) 6_665 6_665 ?
O00K Eu02 O00G 139.59(19) 6_665 . ?
O00K Eu02 O00H 78.75(17) 6_665 6_665 ?
O00K Eu02 O00I 91.91(18) 6_665 6_665 ?
O00K Eu02 N00M 66.76(19) 6_665 6_665 ?
N00M Eu02 Al03 95.12(16) 6_665 5_666 ?
N00M Eu02 Al04 95.06(16) 6_665 6_665 ?
O007 Al03 Eu02 41.37(12) 2_556 5_666 ?
O007 Al03 O008 91.95(19) 2_556 . ?
O007 Al03 O1 91.6(2) 2_556 . ?
O008 Al03 Eu02 133.30(14) . 5_666 ?
O00A Al03 Eu02 135.18(16) . 5_666 ?
O00A Al03 O007 175.8(2) . 2_556 ?
O00A Al03 O008 91.5(2) . . ?
O00A Al03 O1 91.2(2) . . ?
O00E Al03 Eu02 94.09(14) . 5_666 ?
O00E Al03 O007 94.9(2) . 2_556 ?
O00E Al03 O008 90.3(2) . . ?
O00E Al03 O00A 82.67(19) . . ?
O00E Al03 O00I 97.0(3) . 2_556 ?
O00E Al03 O1 171.9(2) . . ?
O00I Al03 Eu02 40.18(14) 2_556 5_666 ?
O00I Al03 O007 81.27(19) 2_556 2_556 ?
O00I Al03 O008 170.5(2) 2_556 . ?
O00I Al03 O00A 95.6(2) 2_556 . ?
O00I Al03 O1 88.8(3) 2_556 . ?
O1 Al03 Eu02 93.9(2) . 5_666 ?
O1 Al03 O008 84.6(3) . . ?
O005 Al04 Eu02 43.08(13) . 6_565 ?
O005 Al04 O00D 92.3(2) . . ?
O005 Al04 O00J 90.3(2) . . ?
O009 Al04 Eu02 109.53(14) . 6_565 ?
O009 Al04 O005 97.2(2) . . ?
O009 Al04 O00C 82.8(2) . . ?
O009 Al04 O00D 89.0(2) . . ?
O009 Al04 O00J 167.8(2) . . ?
O009 Al04 O00K 97.3(2) . . ?
O00C Al04 Eu02 134.15(18) . 6_565 ?
O00C Al04 O005 177.0(2) . . ?
O00C Al04 O00D 90.6(2) . . ?
O00C Al04 O00J 90.3(2) . . ?
O00D Al04 Eu02 132.07(15) . 6_565 ?
O00J Al04 Eu02 82.45(15) . 6_565 ?
O00J Al04 O00D 81.1(2) . . ?
O00K Al04 Eu02 40.65(14) . 6_565 ?
O00K Al04 O005 81.8(2) . . ?
O00K Al04 O00C 95.3(2) . . ?
O00K Al04 O00D 171.9(2) . . ?
O00K Al04 O00J 93.3(3) . . ?
Al04 O005 Eu02 104.66(19) . 6_565 ?
C00X O005 Eu02 120.7(4) . 6_565 ?
C00X O005 Al04 124.5(4) . . ?
C00Q O006 Eu01 128.2(4) . . ?
Al03 O007 Eu02 107.40(18) 2_556 6_565 ?
C00P O007 Eu02 124.4(3) . 6_565 ?
C00P O007 Al03 127.2(3) . 2_556 ?
C00Q O008 Al03 132.0(4) . . ?
Al04 O009 Eu01 106.12(19) . . ?
C017 O009 Eu01 123.9(4) . . ?
C017 O009 Al04 121.5(5) . . ?
Al03 O00A Eu01 104.46(19) . . ?
C010 O00A Eu01 122.1(4) . . ?
C010 O00A Al03 128.3(4) . . ?
C00U O00B Eu01 128.8(4) . . ?
Al04 O00C Eu01 105.8(2) . . ?
C015 O00C Eu01 121.2(4) . . ?
C015 O00C Al04 123.0(5) . . ?
C00U O00D Al04 131.9(5) . . ?
Al03 O00E Eu01 106.90(18) . . ?
C2 O00E Eu01 115.4(6) . . ?
C2 O00E Al03 116.4(6) . . ?
C5 O00E Eu01 124.3(6) . . ?
C5 O00E Al03 128.8(6) . . ?
C00R N00F Eu02 106.0(3) . 6_565 ?
C00S N00F Eu02 113.8(4) . 6_565 ?
C00S N00F C00R 108.6(5) . . ?
C00T N00F Eu02 106.2(4) . 6_565 ?
C00T N00F C00R 111.2(5) . . ?
C00T N00F C00S 110.9(6) . . ?
C014 O00G Eu02 170.5(7) . . ?
C00V O00H Eu02 129.5(4) . 6_565 ?
Al03 O00I Eu02 109.3(2) 2_556 6_565 ?
C011 O00I Eu02 124.8(5) . 6_565 ?
C011 O00I Al03 122.1(5) . 2_556 ?
C00V O00J Al04 131.8(5) . . ?
Al04 O00K Eu02 107.9(2) . 6_565 ?
C01B O00K Eu02 121.0(6) . 6_565 ?
C01B O00K Al04 120.3(6) . . ?
C00W N00L Eu01 114.4(5) . . ?
C00Y N00L Eu01 107.6(4) . . ?
C00Y N00L C00W 106.8(6) . . ?
C00Y N00L C012 112.8(7) . . ?
C012 N00L Eu01 107.4(4) . . ?
C012 N00L C00W 108.1(6) . . ?
C00Z N00M Eu02 104.7(5) . 6_565 ?
C00Z N00M C019 108.6(9) . . ?
C018 N00M Eu02 106.7(5) . 6_565 ?
C018 N00M C00Z 113.4(9) . . ?
C018 N00M C019 108.9(10) . . ?
C019 N00M Eu02 114.6(6) . 6_565 ?
C013 N00N Eu01 118.6(5) . . ?
C013 N00N C01A 109.5(7) . . ?
C016 N00N Eu01 104.8(5) . . ?
C016 N00N C013 117.0(8) . . ?
C016 N00N C01A 100.7(9) . . ?
C016 N00N C7 88.1(16) . . ?
C01A N00N Eu01 104.0(5) . . ?
C6 N00N Eu01 105.2(17) . . ?
C6 N00N C016 141.1(17) . . ?
C6 N00N C7 104(2) . . ?
C7 N00N Eu01 110.9(14) . . ?
C014 O1 Al03 148.5(8) . . ?
O007 C00P H00A 109.5 . . ?
O007 C00P H00B 109.5 . . ?
O007 C00P C00R 110.8(5) . . ?
H00A C00P H00B 108.1 . . ?
C00R C00P H00A 109.5 . . ?
C00R C00P H00B 109.5 . . ?
O006 C00Q O008 128.2(6) . . ?
O006 C00Q H00Q 115.9 . . ?
O008 C00Q H00Q 115.9 . . ?
N00F C00R C00P 112.8(5) . . ?
N00F C00R H00C 109.0 . . ?
N00F C00R H00D 109.0 . . ?
C00P C00R H00C 109.0 . . ?
C00P C00R H00D 109.0 . . ?
H00C C00R H00D 107.8 . . ?
N00F C00S H00E 109.5 . . ?
N00F C00S H00F 109.5 . . ?
N00F C00S H00G 109.5 . . ?
H00E C00S H00F 109.5 . . ?
H00E C00S H00G 109.5 . . ?
H00F C00S H00G 109.5 . . ?
N00F C00T H00H 109.3 . . ?
N00F C00T H00I 109.3 . . ?
N00F C00T C00X 111.7(6) . . ?
H00H C00T H00I 107.9 . . ?
C00X C00T H00H 109.3 . . ?
C00X C00T H00I 109.3 . . ?
O00B C00U O00D 128.0(6) . . ?
O00B C00U H00U 116.0 . . ?
O00D C00U H00U 116.0 . . ?
O00H C00V O00J 128.0(6) . . ?
O00H C00V H00V 116.0 . . ?
O00J C00V H00V 116.0 . . ?
N00L C00W H00J 109.5 . . ?
N00L C00W H00K 109.5 . . ?
N00L C00W H00L 109.5 . . ?
H00J C00W H00K 109.5 . . ?
H00J C00W H00L 109.5 . . ?
H00K C00W H00L 109.5 . . ?
O005 C00X C00T 108.9(5) . . ?
O005 C00X H00M 109.9 . . ?
O005 C00X H00N 109.9 . . ?
C00T C00X H00M 109.9 . . ?
C00T C00X H00N 109.9 . . ?
H00M C00X H00N 108.3 . . ?
N00L C00Y H00O 108.7 . . ?
N00L C00Y H00P 108.7 . . ?
N00L C00Y C010 114.0(7) . . ?
H00O C00Y H00P 107.6 . . ?
C010 C00Y H00O 108.7 . . ?
C010 C00Y H00P 108.7 . . ?
N00M C00Z H00R 109.3 . . ?
N00M C00Z H00S 109.3 . . ?
N00M C00Z C011 111.7(8) . . ?
H00R C00Z H00S 108.0 . . ?
C011 C00Z H00R 109.3 . . ?
C011 C00Z H00S 109.3 . . ?
O00A C010 C00Y 112.7(7) . . ?
O00A C010 H01A 109.1 . . ?
O00A C010 H01B 109.1 . . ?
C00Y C010 H01A 109.1 . . ?
C00Y C010 H01B 109.1 . . ?
H01A C010 H01B 107.8 . . ?
O00I C011 C00Z 110.0(7) . . ?
O00I C011 H01C 109.7 . . ?
O00I C011 H01D 109.7 . . ?
C00Z C011 H01C 109.7 . . ?
C00Z C011 H01D 109.7 . . ?
H01C C011 H01D 108.2 . . ?
N00L C012 H01E 108.0 . . ?
N00L C012 H01F 108.0 . . ?
H01E C012 H01F 107.3 . . ?
C015 C012 N00L 117.1(8) . . ?
C015 C012 H01E 108.0 . . ?
C015 C012 H01F 108.0 . . ?
N00N C013 H01G 109.4 . . ?
N00N C013 H01H 109.5 . . ?
N00N C013 H01I 109.5 . . ?
H01G C013 H01H 109.5 . . ?
H01G C013 H01I 109.5 . . ?
H01H C013 H01I 109.5 . . ?
O00G C014 H014 106.6 . . ?
O1 C014 O00G 146.8(12) . . ?
O1 C014 H014 106.6 . . ?
O00C C015 H01J 109.4 . . ?
O00C C015 H01K 109.4 . . ?
C012 C015 O00C 111.2(7) . . ?
C012 C015 H01J 109.4 . . ?
C012 C015 H01K 109.4 . . ?
H01J C015 H01K 108.0 . . ?
N00N C016 H01L 116.6 . . ?
N00N C016 H01M 106.9 . . ?
H01L C016 H01M 110.3 . . ?
C017 C016 N00N 126.9(9) . . ?
C017 C016 H01L 87.8 . . ?
C017 C016 H01M 106.8 . . ?
O009 C017 H01N 108.1 . . ?
O009 C017 H01O 100.6 . . ?
C016 C017 O009 114.9(7) . . ?
C016 C017 H01N 107.1 . . ?
C016 C017 H01O 125.7 . . ?
H01N C017 H01O 98.5 . . ?
N00M C018 H01P 108.5 . . ?
N00M C018 H01Q 108.5 . . ?
H01P C018 H01Q 107.5 . . ?
C01B C018 N00M 115.2(11) . . ?
C01B C018 H01P 108.5 . . ?
C01B C018 H01Q 108.5 . . ?
N00M C019 H01R 109.5 . . ?
N00M C019 H01S 109.5 . . ?
N00M C019 H01T 109.5 . . ?
H01R C019 H01S 109.5 . . ?
H01R C019 H01T 109.5 . . ?
H01S C019 H01T 109.5 . . ?
N00N C01A H01U 106.7 . . ?
N00N C01A H01V 106.7 . . ?
N00N C01A C5 122.6(8) . . ?
H01U C01A H01V 106.6 . . ?
C5 C01A H01U 106.7 . . ?
C5 C01A H01V 106.6 . . ?
O00K C01B H01W 109.1 . . ?
O00K C01B H01X 109.1 . . ?
C018 C01B O00K 112.3(10) . . ?
C018 C01B H01W 109.1 . . ?
C018 C01B H01X 109.1 . . ?
H01W C01B H01X 107.9 . . ?
O00E C2 H2A 108.7 . . ?
O00E C2 H2B 108.6 . . ?
H2A C2 H2B 107.6 . . ?
C6 C2 O00E 114.8(16) . . ?
C6 C2 H2A 108.0 . . ?
C6 C2 H2B 109.0 . . ?
O00E C5 C01A 103.0(8) . . ?
O00E C5 H5A 111.6 . . ?
O00E C5 H5B 100.3 . . ?
C01A C5 H5A 110.0 . . ?
C01A C5 H5B 124.2 . . ?
H5A C5 H5B 107.1 . . ?
N00N C6 C2 106(3) . . ?
N00N C6 H6A 110.0 . . ?
N00N C6 H6B 110.8 . . ?
C2 C6 H6A 110.1 . . ?
C2 C6 H6B 110.8 . . ?
H6A C6 H6B 109.5 . . ?
N00N C7 H7A 107.0 . . ?
N00N C7 H7B 110.8 . . ?
N00N C7 H7C 110.6 . . ?
H7A C7 H7B 109.5 . . ?
H7A C7 H7C 109.5 . . ?
H7B C7 H7C 109.5 . . ?

loop_
_geom_bond_atom_site_label_1
_geom_bond_atom_site_label_2
_geom_bond_distance
_geom_bond_site_symmetry_2
_geom_bond_publ_flag
Eu01 O006 2.422(4) . ?
Eu01 O009 2.349(4) . ?
Eu01 O00A 2.390(4) . ?
Eu01 O00B 2.404(4) . ?
Eu01 O00C 2.346(4) . ?
Eu01 O00E 2.332(4) . ?
Eu01 N00L 2.641(5) . ?
Eu01 N00N 2.703(6) . ?
Eu02 Al03 3.4594(17) 5_666 ?
Eu02 Al04 3.3884(17) 6_665 ?
Eu02 O005 2.392(4) 6_665 ?
Eu02 O007 2.396(4) 6_665 ?
Eu02 N00F 2.662(5) 6_665 ?
Eu02 O00G 2.331(4) . ?
Eu02 O00H 2.435(4) 6_665 ?
Eu02 O00I 2.366(5) 6_665 ?
Eu02 O00K 2.320(4) 6_665 ?
Eu02 N00M 2.676(6) 6_665 ?
Al03 O007 1.880(4) 2_556 ?
Al03 O008 1.973(5) . ?
Al03 O00A 1.863(4) . ?
Al03 O00E 1.858(5) . ?
Al03 O00I 1.859(5) 2_556 ?
Al03 O1 1.918(6) . ?
Al04 O005 1.869(4) . ?
Al04 O009 1.850(5) . ?
Al04 O00C 1.865(5) . ?
Al04 O00D 1.972(5) . ?
Al04 O00J 1.943(5) . ?
Al04 O00K 1.856(5) . ?
O005 C00X 1.407(8) . ?
O006 C00Q 1.248(8) . ?
O007 C00P 1.401(7) . ?
O008 C00Q 1.266(8) . ?
O009 C017 1.391(11) . ?
O00A C010 1.420(8) . ?
O00B C00U 1.251(8) . ?
O00C C015 1.459(10) . ?
O00D C00U 1.260(8) . ?
O00E C2 1.608(14) . ?
O00E C5 1.341(12) . ?
N00F C00R 1.471(7) . ?
N00F C00S 1.467(8) . ?
N00F C00T 1.466(9) . ?
O00G C014 1.206(11) . ?
O00H C00V 1.245(8) . ?
O00I C011 1.426(9) . ?
O00J C00V 1.252(8) . ?
O00K C01B 1.465(14) . ?
N00L C00W 1.480(9) . ?
N00L C00Y 1.459(10) . ?
N00L C012 1.461(9) . ?
N00M C00Z 1.452(12) . ?
N00M C018 1.441(14) . ?
N00M C019 1.488(14) . ?
N00N C013 1.428(12) . ?
N00N C016 1.412(10) . ?
N00N C01A 1.473(10) . ?
N00N C6 1.38(4) . ?
N00N C7 1.65(5) . ?
O1 C014 1.072(10) . ?
C00P H00A 0.9900 . ?
C00P H00B 0.9900 . ?
C00P C00R 1.500(9) . ?
C00Q H00Q 0.9500 . ?
C00R H00C 0.9900 . ?
C00R H00D 0.9900 . ?
C00S H00E 0.9800 . ?
C00S H00F 0.9800 . ?
C00S H00G 0.9800 . ?
C00T H00H 0.9900 . ?
C00T H00I 0.9900 . ?
C00T C00X 1.513(9) . ?
C00U H00U 0.9500 . ?
C00V H00V 0.9500 . ?
C00W H00J 0.9800 . ?
C00W H00K 0.9800 . ?
C00W H00L 0.9800 . ?
C00X H00M 0.9900 . ?
C00X H00N 0.9900 . ?
C00Y H00O 0.9900 . ?
C00Y H00P 0.9900 . ?
C00Y C010 1.467(12) . ?
C00Z H00R 0.9900 . ?
C00Z H00S 0.9900 . ?
C00Z C011 1.484(14) . ?
C010 H01A 0.9900 . ?
C010 H01B 0.9900 . ?
C011 H01C 0.9900 . ?
C011 H01D 0.9900 . ?
C012 H01E 0.9900 . ?
C012 H01F 0.9900 . ?
C012 C015 1.384(12) . ?
C013 H01G 0.9800 . ?
C013 H01H 0.9801 . ?
C013 H01I 0.9800 . ?
C014 H014 0.9500 . ?
C015 H01J 0.9900 . ?
C015 H01K 0.9900 . ?
C016 H01L 0.9955 . ?
C016 H01M 0.9900 . ?
C016 C017 1.354(8) . ?
C017 H01N 0.9899 . ?
C017 H01O 1.0567 . ?
C018 H01P 0.9900 . ?
C018 H01Q 0.9900 . ?
C018 C01B 1.359(16) . ?
C019 H01R 0.9800 . ?
C019 H01S 0.9800 . ?
C019 H01T 0.9800 . ?
C01A H01U 0.9901 . ?
C01A H01V 0.9902 . ?
C01A C5 1.597(16) . ?
C01B H01W 0.9900 . ?
C01B H01X 0.9900 . ?
C2 H2A 0.9899 . ?
C2 H2B 0.9900 . ?
C2 C6 1.52(4) . ?
C5 H5A 0.9893 . ?
C5 H5B 0.9987 . ?
C6 H6A 0.9899 . ?
C6 H6B 0.9901 . ?
C7 H7A 0.9800 . ?
C7 H7B 0.9800 . ?
C7 H7C 0.9800 . ?

loop_
_geom_torsion_atom_site_label_1
_geom_torsion_atom_site_label_2
_geom_torsion_atom_site_label_3
_geom_torsion_atom_site_label_4
_geom_torsion
_geom_torsion_site_symmetry_1
_geom_torsion_site_symmetry_2
_geom_torsion_site_symmetry_3
_geom_torsion_site_symmetry_4
_geom_torsion_publ_flag
Eu01 O006 C00Q O008 -0.4(10) . . . . ?
Eu01 O009 C017 C016 4.1(16) . . . . ?
Eu01 O00A C010 C00Y 21.6(10) . . . . ?
Eu01 O00B C00U O00D 3.5(12) . . . . ?
Eu01 O00C C015 C012 32.8(12) . . . . ?
Eu01 O00E C2 C6 -10.2(19) . . . . ?
Eu01 O00E C5 C01A -50.6(11) . . . . ?
Eu01 N00L C00Y C010 42.8(9) . . . . ?
Eu01 N00L C012 C015 36.5(10) . . . . ?
Eu01 N00N C016 C017 17.6(16) . . . . ?
Eu01 N00N C01A C5 -13.9(11) . . . . ?
Eu01 N00N C6 C2 -59(2) . . . . ?
Eu02 Al03 O00A Eu01 103.0(2) 5_666 . . . ?
Eu02 Al03 O00A C010 -102.3(7) 5_666 . . . ?
Eu02 Al03 O00E Eu01 -150.13(19) 5_666 . . . ?
Eu02 Al03 O00E C2 79.2(6) 5_666 . . . ?
Eu02 Al03 O00E C5 27.8(9) 5_666 . . . ?
Eu02 Al04 O005 C00X -145.1(6) 6_565 . . . ?
Eu02 Al04 O009 Eu01 146.87(14) 6_565 . . . ?
Eu02 Al04 O009 C017 -64.0(7) 6_565 . . . ?
Eu02 Al04 O00C Eu01 -122.71(17) 6_565 . . . ?
Eu02 Al04 O00C C015 91.7(7) 6_565 . . . ?
Eu02 Al04 O00K C01B 144.8(9) 6_565 . . . ?
Eu02 O005 C00X C00T 38.7(8) 6_565 . . . ?
Eu02 O007 C00P C00R 17.9(8) 6_565 . . . ?
Eu02 N00F C00R C00P 48.1(7) 6_565 . . . ?
Eu02 N00F C00T C00X 45.5(7) 6_565 . . . ?
Eu02 O00H C00V O00J 6.5(13) 6_565 . . . ?
Eu02 O00I C011 C00Z -13.6(12) 6_565 . . . ?
Eu02 O00K C01B C018 -33.3(17) 6_565 . . . ?
Eu02 N00M C00Z C011 -53.0(9) 6_565 . . . ?
Eu02 N00M C018 C01B -40.2(15) 6_565 . . . ?
Al03 O007 C00P C00R -149.5(5) 2_556 . . . ?
Al03 O008 C00Q O006 9.6(11) . . . . ?
Al03 O00A C010 C00Y -129.2(6) . . . . ?
Al03 O00E C2 C6 116.4(18) . . . . ?
Al03 O00E C5 C01A 131.8(7) . . . . ?
Al03 O00I C011 C00Z 142.4(7) 2_556 . . . ?
Al03 O1 C014 O00G -179.1(14) . . . . ?
Al04 O005 C00X C00T 178.6(5) . . . . ?
Al04 O009 C017 C016 -139.5(10) . . . . ?
Al04 O00C C015 C012 173.3(7) . . . . ?
Al04 O00D C00U O00B -8.3(13) . . . . ?
Al04 O00J C00V O00H -8.5(14) . . . . ?
Al04 O00K C01B C018 -173.5(11) . . . . ?
O005 Al04 O009 Eu01 -170.6(2) . . . . ?
O005 Al04 O009 C017 -21.4(7) . . . . ?
O005 Al04 O00K Eu02 15.4(2) . . . 6_565 ?
O005 Al04 O00K C01B 160.2(9) . . . . ?
O007 Al03 O00E Eu01 168.4(2) 2_556 . . . ?
O007 Al03 O00E C2 37.7(6) 2_556 . . . ?
O007 Al03 O00E C5 -13.7(9) 2_556 . . . ?
O007 C00P C00R N00F -45.8(8) . . . . ?
O008 Al03 O00A Eu01 -75.6(2) . . . . ?
O008 Al03 O00A C010 79.2(7) . . . . ?
O008 Al03 O00E Eu01 76.4(2) . . . . ?
O008 Al03 O00E C2 -54.3(6) . . . . ?
O008 Al03 O00E C5 -105.7(9) . . . . ?
O009 Al04 O005 Eu02 -111.0(2) . . . 6_565 ?
O009 Al04 O005 C00X 103.9(5) . . . . ?
O009 Al04 O00C Eu01 -12.4(2) . . . . ?
O009 Al04 O00C C015 -158.0(7) . . . . ?
O009 Al04 O00K Eu02 111.6(3) . . . 6_565 ?
O009 Al04 O00K C01B -103.6(9) . . . . ?
O00A Al03 O00E Eu01 -15.1(2) . . . . ?
O00A Al03 O00E C2 -145.7(6) . . . . ?
O00A Al03 O00E C5 162.8(9) . . . . ?
O00C Al04 O009 Eu01 12.5(2) . . . . ?
O00C Al04 O009 C017 161.6(7) . . . . ?
O00C Al04 O00K Eu02 -165.0(2) . . . 6_565 ?
O00C Al04 O00K C01B -20.2(9) . . . . ?
O00D Al04 O005 Eu02 159.7(2) . . . 6_565 ?
O00D Al04 O005 C00X 14.6(5) . . . . ?
O00D Al04 O009 Eu01 -78.3(2) . . . . ?
O00D Al04 O009 C017 70.8(7) . . . . ?
O00D Al04 O00C Eu01 76.4(2) . . . . ?
O00D Al04 O00C C015 -69.2(7) . . . . ?
O00E Al03 O00A Eu01 14.5(2) . . . . ?
O00E Al03 O00A C010 169.3(7) . . . . ?
O00E C2 C6 N00N 50(3) . . . . ?
N00F C00T C00X O005 -57.0(8) . . . . ?
O00I Al03 O00A Eu01 110.8(2) 2_556 . . . ?
O00I Al03 O00A C010 -94.4(7) 2_556 . . . ?
O00I Al03 O00E Eu01 -109.9(2) 2_556 . . . ?
O00I Al03 O00E C2 119.5(6) 2_556 . . . ?
O00I Al03 O00E C5 68.1(9) 2_556 . . . ?
O00J Al04 O005 Eu02 78.6(2) . . . 6_565 ?
O00J Al04 O005 C00X -66.5(6) . . . . ?
O00J Al04 O009 Eu01 -43.3(14) . . . . ?
O00J Al04 O009 C017 105.8(13) . . . . ?
O00J Al04 O00C Eu01 157.5(2) . . . . ?
O00J Al04 O00C C015 11.9(7) . . . . ?
O00J Al04 O00K Eu02 -74.4(3) . . . 6_565 ?
O00J Al04 O00K C01B 70.4(9) . . . . ?
O00K Al04 O005 Eu02 -14.7(2) . . . 6_565 ?
O00K Al04 O005 C00X -159.7(6) . . . . ?
O00K Al04 O009 Eu01 106.9(2) . . . . ?
O00K Al04 O009 C017 -104.0(7) . . . . ?
O00K Al04 O00C Eu01 -109.1(3) . . . . ?
O00K Al04 O00C C015 105.3(7) . . . . ?
N00L C00Y C010 O00A -44.3(11) . . . . ?
N00L C012 C015 O00C -46.4(13) . . . . ?
N00M C00Z C011 O00I 46.9(12) . . . . ?
N00M C018 C01B O00K 49.8(19) . . . . ?
N00N C016 C017 O009 -16(2) . . . . ?
N00N C01A C5 O00E 38.8(14) . . . . ?
O1 Al03 O00A Eu01 -160.2(3) . . . . ?
O1 Al03 O00A C010 -5.5(7) . . . . ?
C00R N00F C00T C00X 160.4(6) . . . . ?
C00S N00F C00R C00P 170.7(6) . . . . ?
C00S N00F C00T C00X -78.6(7) . . . . ?
C00T N00F C00R C00P -67.0(7) . . . . ?
C00W N00L C00Y C010 166.0(8) . . . . ?
C00W N00L C012 C015 -87.3(9) . . . . ?
C00Y N00L C012 C015 154.9(9) . . . . ?
C00Z N00M C018 C01B -155.0(12) . . . . ?
C012 N00L C00Y C010 -75.5(9) . . . . ?
C013 N00N C016 C017 151.3(13) . . . . ?
C013 N00N C01A C5 -141.7(10) . . . . ?
C016 N00N C01A C5 94.4(11) . . . . ?
C016 N00N C6 C2 80(3) . . . . ?
C018 N00M C00Z C011 62.9(11) . . . . ?
C019 N00M C00Z C011 -175.8(9) . . . . ?
C019 N00M C018 C01B 84.0(14) . . . . ?
C01A N00N C016 C017 -90.1(15) . . . . ?
C6 N00N C016 C017 -122(3) . . . . ?
C7 N00N C016 C017 129(2) . . . . ?
C7 N00N C6 C2 -176(2) . . . . ?

loop_
_smtbx_masks_void_nr
_smtbx_masks_void_average_x
_smtbx_masks_void_average_y
_smtbx_masks_void_average_z
_smtbx_masks_void_volume
_smtbx_masks_void_count_electrons
_smtbx_masks_void_content
1 0.250 0.750 0.750 229.6 33.7 '2 NH6'
2 0.250 0.750 0.250 229.6 33.7 '2 NH6'
3 0.250 0.154 1.000 37.6 3.3 '0.2 COH'
4 0.250 0.346 0.500 37.6 3.4 '0.2 COH'
5 0.750 0.250 0.250 229.6 33.7 '2 NH6'
6 0.750 0.250 0.750 229.6 33.7 '2 NH6'
7 0.750 0.654 0.500 37.6 3.3 '0.2 COH'
8 0.750 0.846 0.000 37.6 3.4 '0.2 COH'
